data_4086362
loop_
_publ_author_name
'Casanova, Noelia'
'Esteruelas, Miguel A.'
'Gul\'ias, Mois\'es'
'Larramona, Carmen'
'Mascare\~nas, Jos\'e L'
'O\~nate, Enrique'

_publ_section_title
;
 Amide-Directed Formation of Five-Coordinate Osmium Alkylidenes from
 Alkynes.
;
_journal_issue 2
_journal_name_full Organometallics
_journal_page_first 91
_journal_page_last 99
_journal_paper_doi 10.1021/acs.organomet.5b00777
_journal_volume 35
_journal_year 2016
_chemical_formula_sum 'C30 H57 Cl2 N O Os P2'
_chemical_formula_weight 770.81
_chemical_name_systematic
; 
 ? 
;
_space_group_IT_number 43
_symmetry_cell_setting orthorhombic
_symmetry_space_group_name_Hall 'F 2 -2d'
_symmetry_space_group_name_H-M 'F d d 2'
_atom_sites_solution_hydrogens geom
_atom_sites_solution_primary direct
_atom_sites_solution_secondary difmap
_audit_creation_method SHELXL-97
_cell_angle_alpha 90.00
_cell_angle_beta 90.00
_cell_angle_gamma 90.00
_cell_formula_units_Z 16
_cell_length_a 26.2990(19)
_cell_length_b 57.306(4)
_cell_length_c 9.0152(7)
_cell_measurement_reflns_used 9636
_cell_measurement_temperature 100(2)
_cell_measurement_theta_max 28
_cell_measurement_theta_min 2.4
_cell_volume 13586.7(17)
_computing_cell_refinement 'SAINT+ v. 7.56a (Bruker AXS, 2008)'
_computing_data_collection 'apex2 v. 7.0 (Bruker AXS, 2009)'
_computing_data_reduction 'SAINT+ v. 7.56a (Bruker AXS, 2008)'
_computing_molecular_graphics 'XP, SHELXTL v. 6.14 (Bruker, 2000)'
_computing_publication_material 'XCIF, SHELXTL v. 6.14 (Bruker, 2000)'
_computing_structure_refinement 'SHELXL-97 (Sheldrick, 1997)'
_computing_structure_solution 'SHELXS-97 (Sheldrick, 1990)'
_diffrn_ambient_temperature 100(2)
_diffrn_detector_area_resol_mean 8.33
_diffrn_measured_fraction_theta_full 0.997
_diffrn_measured_fraction_theta_max 0.986
_diffrn_measurement_device_type 'Bruker APEX CCD system'
_diffrn_measurement_method '\w rotations with narrow frames'
_diffrn_radiation_monochromator graphite
_diffrn_radiation_source 'normal-focus sealed tube'
_diffrn_radiation_type MoK\a
_diffrn_radiation_wavelength 0.71073
_diffrn_reflns_av_R_equivalents 0.0685
_diffrn_reflns_av_sigmaI/netI 0.0581
_diffrn_reflns_limit_h_max 34
_diffrn_reflns_limit_h_min -34
_diffrn_reflns_limit_k_max 75
_diffrn_reflns_limit_k_min -74
_diffrn_reflns_limit_l_max 11
_diffrn_reflns_limit_l_min -10
_diffrn_reflns_number 32394
_diffrn_reflns_theta_full 27.50
_diffrn_reflns_theta_max 28.00
_diffrn_reflns_theta_min 1.70
_exptl_absorpt_coefficient_mu 4.028
_exptl_absorpt_correction_T_max 0.492
_exptl_absorpt_correction_T_min 0.347
_exptl_absorpt_correction_type multi-scan
_exptl_absorpt_process_details
;
Absorption correction performed with SADABS program. This is based on the
method of Blessing: Blessing, R. H., Acta Crystallogr., Sect. A 1995, 51, 33.

SADABS: Area-Detector Absorption Correction. Bruker-AXS 
within SAINT+ package, v. 7.56a (2008).
;
_exptl_crystal_colour purple
_exptl_crystal_density_diffrn 1.507
_exptl_crystal_density_method 'not measured'
_exptl_crystal_description 'irregular block'
_exptl_crystal_F_000 6272
_exptl_crystal_size_max 0.30
_exptl_crystal_size_mid 0.04
_exptl_crystal_size_min 0.01
_refine_diff_density_max 2.866
_refine_diff_density_min -1.363
_refine_diff_density_rms 0.147
_refine_ls_abs_structure_details 'Flack H D (1983), Acta Cryst. A39, 876-881'
_refine_ls_abs_structure_Flack 0.252(7)
_refine_ls_extinction_method none
_refine_ls_goodness_of_fit_ref 1.050
_refine_ls_hydrogen_treatment mixed
_refine_ls_matrix_type full
_refine_ls_number_parameters 351
_refine_ls_number_reflns 7785
_refine_ls_number_restraints 1
_refine_ls_restrained_S_all 1.050
_refine_ls_R_factor_all 0.0470
_refine_ls_R_factor_gt 0.0375
_refine_ls_shift/su_max 0.001
_refine_ls_shift/su_mean 0.000
_refine_ls_structure_factor_coef Fsqd
_refine_ls_weighting_details 'calc w=1/[\s^2^(Fo^2^)+(0.0319P)^2^+22.3418P] where P=(Fo^2^+2Fc^2^)/3'
_refine_ls_weighting_scheme calc
_refine_ls_wR_factor_gt 0.0720
_refine_ls_wR_factor_ref 0.0750
_reflns_number_gt 6964
_reflns_number_total 7785
_reflns_threshold_expression >2sigma(I)
_cod_data_source_file om5b00777_si_001.cif
_cod_data_source_block 2-enrique180
_cod_depositor_comments
;Adding full bibliography for 4086362--4086365.cif.

 Adding full bibliography for 4086362--4086365.cif.
;
_cod_original_cell_volume 13586.7(18)
_cod_original_sg_symbol_H-M Fdd2
_cod_database_code 4086362

loop_
_symmetry_equiv_pos_as_xyz
'x, y, z'
'-x, -y, z'
'x+1/4, -y+1/4, z+1/4'
'-x+1/4, y+1/4, z+1/4'
'x, y+1/2, z+1/2'
'-x, -y+1/2, z+1/2'
'x+1/4, -y+3/4, z+3/4'
'-x+1/4, y+3/4, z+3/4'
'x+1/2, y, z+1/2'
'-x+1/2, -y, z+1/2'
'x+3/4, -y+1/4, z+3/4'
'-x+3/4, y+1/4, z+3/4'
'x+1/2, y+1/2, z'
'-x+1/2, -y+1/2, z'
'x+3/4, -y+3/4, z+1/4'
'-x+3/4, y+3/4, z+1/4'

loop_
_atom_site_label
_atom_site_type_symbol
_atom_site_fract_x
_atom_site_fract_y
_atom_site_fract_z
_atom_site_U_iso_or_equiv
_atom_site_adp_type
_atom_site_occupancy
_atom_site_symmetry_multiplicity
_atom_site_calc_flag
_atom_site_refinement_flags
Os Os 0.096370(8) 0.072205(4) 0.49018(4) 0.01834(6) Uani 1 1 d .
P1 P 0.16956(6) 0.08206(3) 0.3428(2) 0.0199(3) Uani 1 1 d .
P2 P 0.02403(6) 0.07720(3) 0.6519(2) 0.0216(3) Uani 1 1 d .
Cl1 Cl 0.14857(5) 0.07117(3) 0.70709(16) 0.0249(3) Uani 1 1 d .
Cl2 Cl 0.04423(5) 0.08171(3) 0.27989(17) 0.0262(4) Uani 1 1 d .
N1 N 0.2632(2) 0.00785(9) 0.6275(6) 0.0260(12) Uani 1 1 d .
H1 H 0.266(2) 0.0005(12) 0.549(7) 0.031 Uiso 1 1 d .
O1 O 0.21752(17) 0.01128(9) 0.8395(5) 0.0347(11) Uani 1 1 d .
C1 C 0.0971(2) 0.04006(9) 0.4600(7) 0.0224(15) Uani 1 1 d .
C2 C 0.0532(2) 0.02637(11) 0.3957(8) 0.0296(15) Uani 1 1 d .
H2A H 0.0660 0.0154 0.3211 0.044 Uiso 1 1 calc R
H2B H 0.0290 0.0371 0.3492 0.044 Uiso 1 1 calc R
H2C H 0.0361 0.0177 0.4751 0.044 Uiso 1 1 calc R
C3 C 0.14253(19) 0.02463(9) 0.4940(9) 0.0250(12) Uani 1 1 d .
H3A H 0.1710 0.0346 0.5272 0.030 Uiso 1 1 calc R
H3B H 0.1533 0.0168 0.4012 0.030 Uiso 1 1 calc R
C4 C 0.1330(2) 0.00598(12) 0.6119(9) 0.0340(17) Uani 1 1 d .
H4A H 0.1039 -0.0038 0.5809 0.041 Uiso 1 1 calc R
H4B H 0.1237 0.0137 0.7064 0.041 Uiso 1 1 calc R
C5 C 0.1798(2) -0.00975(11) 0.6378(9) 0.0334(16) Uani 1 1 d .
H5A H 0.1703 -0.0232 0.7009 0.040 Uiso 1 1 calc R
H5B H 0.1923 -0.0158 0.5417 0.040 Uiso 1 1 calc R
C6 C 0.2216(2) 0.00428(10) 0.7132(8) 0.0275(15) Uani 1 1 d .
C7 C 0.3049(2) 0.02273(11) 0.6636(7) 0.0279(14) Uani 1 1 d .
C8 C 0.3528(2) 0.01675(12) 0.6115(8) 0.0314(16) Uani 1 1 d .
H8 H 0.3578 0.0026 0.5589 0.038 Uiso 1 1 calc R
C9 C 0.3934(2) 0.03173(13) 0.6371(9) 0.0405(19) Uani 1 1 d .
H9 H 0.4262 0.0277 0.6010 0.049 Uiso 1 1 calc R
C10 C 0.3870(3) 0.05220(12) 0.7134(9) 0.0398(19) Uani 1 1 d .
H10 H 0.4149 0.0625 0.7285 0.048 Uiso 1 1 calc R
C11 C 0.3397(3) 0.05768(12) 0.7678(8) 0.041(2) Uani 1 1 d .
H11 H 0.3354 0.0716 0.8237 0.049 Uiso 1 1 calc R
C12 C 0.2978(2) 0.04325(10) 0.7428(10) 0.0318(14) Uani 1 1 d .
H12 H 0.2651 0.0474 0.7792 0.038 Uiso 1 1 calc R
C13 C 0.1758(2) 0.11449(9) 0.3431(8) 0.0221(13) Uani 1 1 d .
H13 H 0.2101 0.1182 0.3015 0.027 Uiso 1 1 calc R
C14 C 0.1365(2) 0.12706(10) 0.2444(10) 0.0317(14) Uani 1 1 d .
H14A H 0.1022 0.1218 0.2707 0.048 Uiso 1 1 calc R
H14B H 0.1433 0.1234 0.1400 0.048 Uiso 1 1 calc R
H14C H 0.1391 0.1439 0.2596 0.048 Uiso 1 1 calc R
C15 C 0.1750(2) 0.12377(10) 0.5015(9) 0.0308(14) Uani 1 1 d .
H15A H 0.1910 0.1392 0.5042 0.046 Uiso 1 1 calc R
H15B H 0.1939 0.1131 0.5662 0.046 Uiso 1 1 calc R
H15C H 0.1398 0.1250 0.5360 0.046 Uiso 1 1 calc R
C16 C 0.1644(3) 0.07545(12) 0.1412(8) 0.0279(15) Uani 1 1 d .
H16 H 0.1343 0.0845 0.1051 0.033 Uiso 1 1 calc R
C17 C 0.2098(2) 0.08415(12) 0.0489(8) 0.0302(15) Uani 1 1 d .
H17A H 0.2395 0.0743 0.0686 0.045 Uiso 1 1 calc R
H17B H 0.2176 0.1003 0.0762 0.045 Uiso 1 1 calc R
H17C H 0.2013 0.0834 -0.0568 0.045 Uiso 1 1 calc R
C18 C 0.1526(2) 0.05002(11) 0.1075(8) 0.0279(14) Uani 1 1 d .
H18A H 0.1459 0.0482 0.0012 0.042 Uiso 1 1 calc R
H18B H 0.1225 0.0452 0.1639 0.042 Uiso 1 1 calc R
H18C H 0.1817 0.0403 0.1358 0.042 Uiso 1 1 calc R
C19 C 0.2333(2) 0.07226(11) 0.4155(8) 0.0243(14) Uani 1 1 d .
H19 H 0.2283 0.0686 0.5230 0.029 Uiso 1 1 calc R
C20 C 0.2764(2) 0.09028(11) 0.4077(8) 0.0300(15) Uani 1 1 d .
H20A H 0.3062 0.0843 0.4607 0.045 Uiso 1 1 calc R
H20B H 0.2651 0.1049 0.4536 0.045 Uiso 1 1 calc R
H20C H 0.2853 0.0931 0.3037 0.045 Uiso 1 1 calc R
C21 C 0.2521(2) 0.04971(11) 0.3428(8) 0.0270(14) Uani 1 1 d .
H21A H 0.2614 0.0528 0.2394 0.041 Uiso 1 1 calc R
H21B H 0.2251 0.0380 0.3459 0.041 Uiso 1 1 calc R
H21C H 0.2819 0.0439 0.3965 0.041 Uiso 1 1 calc R
C22 C 0.0230(2) 0.10880(10) 0.7017(8) 0.0282(16) Uani 1 1 d .
H22 H -0.0107 0.1119 0.7495 0.034 Uiso 1 1 calc R
C23 C 0.0248(2) 0.12369(11) 0.5620(8) 0.0313(16) Uani 1 1 d .
H23A H 0.0186 0.1401 0.5880 0.047 Uiso 1 1 calc R
H23B H -0.0014 0.1184 0.4924 0.047 Uiso 1 1 calc R
H23C H 0.0584 0.1222 0.5157 0.047 Uiso 1 1 calc R
C24 C 0.0637(2) 0.11607(12) 0.8140(9) 0.0343(16) Uani 1 1 d .
H24A H 0.0973 0.1114 0.7774 0.051 Uiso 1 1 calc R
H24B H 0.0571 0.1084 0.9093 0.051 Uiso 1 1 calc R
H24C H 0.0628 0.1330 0.8273 0.051 Uiso 1 1 calc R
C25 C -0.0398(2) 0.07245(12) 0.5680(8) 0.0274(15) Uani 1 1 d .
H25 H -0.0353 0.0748 0.4589 0.033 Uiso 1 1 calc R
C26 C -0.0828(2) 0.08914(12) 0.6146(9) 0.0331(17) Uani 1 1 d .
H26A H -0.1142 0.0848 0.5634 0.050 Uiso 1 1 calc R
H26B H -0.0735 0.1052 0.5881 0.050 Uiso 1 1 calc R
H26C H -0.0879 0.0881 0.7221 0.050 Uiso 1 1 calc R
C27 C -0.0588(2) 0.04723(11) 0.5863(8) 0.0293(15) Uani 1 1 d .
H27A H -0.0718 0.0450 0.6872 0.044 Uiso 1 1 calc R
H27B H -0.0306 0.0364 0.5686 0.044 Uiso 1 1 calc R
H27C H -0.0860 0.0442 0.5147 0.044 Uiso 1 1 calc R
C28 C 0.0257(2) 0.06315(12) 0.8366(8) 0.0279(15) Uani 1 1 d .
H28 H 0.0576 0.0690 0.8840 0.033 Uiso 1 1 calc R
C29 C -0.0171(2) 0.07059(12) 0.9414(7) 0.0285(15) Uani 1 1 d .
H29A H -0.0496 0.0647 0.9040 0.043 Uiso 1 1 calc R
H29B H -0.0184 0.0877 0.9468 0.043 Uiso 1 1 calc R
H29C H -0.0108 0.0642 1.0405 0.043 Uiso 1 1 calc R
C30 C 0.0317(3) 0.03661(12) 0.8329(8) 0.0345(17) Uani 1 1 d .
H30A H 0.0460 0.0312 0.9273 0.052 Uiso 1 1 calc R
H30B H 0.0545 0.0322 0.7516 0.052 Uiso 1 1 calc R
H30C H -0.0016 0.0294 0.8175 0.052 Uiso 1 1 calc R

loop_
_atom_site_aniso_label
_atom_site_aniso_U_11
_atom_site_aniso_U_22
_atom_site_aniso_U_33
_atom_site_aniso_U_23
_atom_site_aniso_U_13
_atom_site_aniso_U_12
Os 0.01504(8) 0.01720(9) 0.02279(10) -0.00006(11) -0.00269(10) 0.00012(9)
P1 0.0182(7) 0.0172(8) 0.0244(10) 0.0014(7) -0.0032(7) -0.0011(6)
P2 0.0164(7) 0.0221(8) 0.0263(10) -0.0019(7) -0.0011(6) 0.0003(6)
Cl1 0.0194(6) 0.0325(8) 0.0227(10) 0.0008(6) -0.0024(6) 0.0012(6)
Cl2 0.0187(6) 0.0301(8) 0.0297(10) 0.0022(6) -0.0054(6) 0.0009(6)
N1 0.027(3) 0.026(3) 0.025(3) 0.001(2) -0.001(2) 0.003(2)
O1 0.037(3) 0.038(3) 0.029(3) 0.006(2) 0.006(2) 0.007(2)
C1 0.020(2) 0.016(2) 0.031(5) 0.005(2) -0.001(3) -0.003(2)
C2 0.027(3) 0.023(3) 0.039(4) -0.002(3) -0.006(3) -0.001(2)
C3 0.021(2) 0.021(3) 0.033(4) 0.000(3) 0.000(3) 0.001(2)
C4 0.020(3) 0.031(4) 0.052(5) 0.013(3) 0.003(3) -0.001(2)
C5 0.030(3) 0.019(3) 0.051(5) 0.009(3) 0.000(3) 0.005(3)
C6 0.021(3) 0.023(3) 0.038(5) 0.007(3) 0.001(3) 0.004(2)
C7 0.029(3) 0.029(3) 0.026(4) 0.007(3) -0.003(3) -0.001(3)
C8 0.031(3) 0.028(4) 0.035(4) 0.004(3) -0.002(3) 0.002(3)
C9 0.024(3) 0.041(4) 0.056(5) 0.010(4) 0.000(3) -0.005(3)
C10 0.043(4) 0.041(4) 0.036(5) 0.006(4) -0.009(3) -0.018(3)
C11 0.057(5) 0.035(4) 0.030(5) -0.003(3) -0.009(4) -0.004(3)
C12 0.033(3) 0.028(3) 0.034(4) 0.001(4) -0.008(4) 0.003(2)
C13 0.018(3) 0.011(3) 0.037(4) 0.004(3) 0.003(3) -0.003(2)
C14 0.028(3) 0.024(3) 0.043(4) 0.011(4) -0.004(4) 0.002(2)
C15 0.030(3) 0.021(3) 0.041(4) -0.004(3) -0.002(4) -0.003(2)
C16 0.027(3) 0.031(4) 0.025(4) 0.007(3) -0.005(3) -0.004(3)
C17 0.026(3) 0.028(3) 0.036(4) 0.011(3) 0.000(3) -0.002(3)
C18 0.027(3) 0.028(3) 0.028(4) -0.005(3) -0.006(3) -0.005(3)
C19 0.020(3) 0.026(3) 0.027(4) 0.001(3) -0.005(3) 0.000(2)
C20 0.018(3) 0.032(4) 0.040(4) -0.001(3) -0.003(3) 0.001(3)
C21 0.021(3) 0.030(3) 0.030(4) 0.007(3) 0.004(3) 0.005(2)
C22 0.022(3) 0.024(3) 0.039(5) -0.008(3) 0.004(3) 0.002(2)
C23 0.022(3) 0.025(3) 0.047(5) -0.005(3) 0.004(3) 0.004(2)
C24 0.027(3) 0.029(4) 0.047(5) -0.012(3) 0.002(3) -0.004(3)
C25 0.016(3) 0.031(4) 0.035(4) -0.001(3) -0.003(3) 0.000(3)
C26 0.018(3) 0.033(4) 0.049(5) -0.004(3) -0.005(3) 0.006(3)
C27 0.029(3) 0.027(3) 0.032(4) -0.001(3) -0.003(3) -0.005(3)
C28 0.019(3) 0.034(4) 0.031(4) 0.000(3) 0.002(3) -0.005(3)
C29 0.022(3) 0.039(4) 0.025(4) 0.002(3) 0.000(2) -0.002(3)
C30 0.030(4) 0.041(4) 0.033(4) 0.009(3) -0.001(3) 0.006(3)

loop_
_atom_type_symbol
_atom_type_description
_atom_type_scat_dispersion_real
_atom_type_scat_dispersion_imag
_atom_type_scat_source
C C 0.0033 0.0016 'International Tables Vol C Tables 4.2.6.8 and 6.1.1.4'
H H 0.0000 0.0000 'International Tables Vol C Tables 4.2.6.8 and 6.1.1.4'
N N 0.0061 0.0033 'International Tables Vol C Tables 4.2.6.8 and 6.1.1.4'
O O 0.0106 0.0060 'International Tables Vol C Tables 4.2.6.8 and 6.1.1.4'
P P 0.1023 0.0942 'International Tables Vol C Tables 4.2.6.8 and 6.1.1.4'
Cl Cl 0.1484 0.1585 'International Tables Vol C Tables 4.2.6.8 and 6.1.1.4'
Os Os -1.2165 7.6030 'International Tables Vol C Tables 4.2.6.8 and 6.1.1.4'

loop_
_geom_angle_atom_site_label_1
_geom_angle_atom_site_label_2
_geom_angle_atom_site_label_3
_geom_angle
C1 Os Cl1 95.12(19)
C1 Os Cl2 96.58(19)
Cl1 Os Cl2 168.30(5)
C1 Os P1 98.25(19)
Cl1 Os P1 89.90(6)
Cl2 Os P1 88.14(5)
C1 Os P2 102.31(18)
Cl1 Os P2 87.79(5)
Cl2 Os P2 90.00(6)
P1 Os P2 159.42(5)
C16 P1 C13 102.2(3)
C16 P1 C19 110.1(3)
C13 P1 C19 102.6(3)
C16 P1 Os 115.6(2)
C13 P1 Os 107.6(2)
C19 P1 Os 116.7(2)
C28 P2 C25 108.9(3)
C28 P2 C22 101.9(3)
C25 P2 C22 103.1(3)
C28 P2 Os 118.2(2)
C25 P2 Os 116.6(2)
C22 P2 Os 105.8(2)
C6 N1 C7 125.5(6)
C2 C1 C3 112.1(5)
C2 C1 Os 124.2(4)
C3 C1 Os 123.7(4)
C1 C3 C4 114.7(5)
C3 C4 C5 112.5(5)
C6 C5 C4 109.6(5)
O1 C6 N1 123.9(6)
O1 C6 C5 122.1(6)
N1 C6 C5 114.1(6)
C8 C7 C12 120.4(6)
C8 C7 N1 118.2(6)
C12 C7 N1 121.3(6)
C7 C8 C9 119.3(7)
C10 C9 C8 121.2(7)
C9 C10 C11 119.1(6)
C10 C11 C12 121.5(7)
C7 C12 C11 118.5(6)
C15 C13 C14 111.7(5)
C15 C13 P1 110.4(4)
C14 C13 P1 113.9(4)
C18 C16 C17 111.2(6)
C18 C16 P1 113.9(5)
C17 C16 P1 113.9(5)
C21 C19 C20 108.1(5)
C21 C19 P1 112.9(4)
C20 C19 P1 116.1(4)
C23 C22 C24 111.9(5)
C23 C22 P2 110.1(4)
C24 C22 P2 114.4(4)
C27 C25 C26 108.5(5)
C27 C25 P2 112.7(5)
C26 C25 P2 117.4(5)
C30 C28 C29 111.5(6)
C30 C28 P2 114.6(5)
C29 C28 P2 114.6(5)

loop_
_geom_bond_atom_site_label_1
_geom_bond_atom_site_label_2
_geom_bond_distance
Os C1 1.862(5)
Os Cl1 2.3901(14)
Os Cl2 2.4022(14)
Os P1 2.4062(17)
Os P2 2.4141(16)
P1 C16 1.861(7)
P1 C13 1.866(6)
P1 C19 1.887(6)
P2 C28 1.849(7)
P2 C25 1.862(6)
P2 C22 1.866(6)
N1 C6 1.355(8)
N1 C7 1.427(8)
O1 C6 1.211(8)
C1 C2 1.511(8)
C1 C3 1.518(7)
C3 C4 1.528(9)
C4 C5 1.544(8)
C5 C6 1.522(9)
C7 C8 1.387(9)
C7 C12 1.389(9)
C8 C9 1.389(9)
C9 C10 1.371(10)
C10 C11 1.373(10)
C11 C12 1.396(9)
C13 C15 1.524(10)
C13 C14 1.542(8)
C16 C18 1.520(9)
C16 C17 1.539(9)
C19 C21 1.531(9)
C19 C20 1.534(8)
C22 C23 1.522(9)
C22 C24 1.531(9)
C25 C27 1.538(9)
C25 C26 1.538(9)
C28 C30 1.529(9)
C28 C29 1.531(9)

loop_
_geom_hbond_atom_site_label_D
_geom_hbond_atom_site_label_H
_geom_hbond_atom_site_label_A
_geom_hbond_distance_DH
_geom_hbond_distance_HA
_geom_hbond_distance_DA
_geom_hbond_angle_DHA
_geom_hbond_site_symmetry_A
N1 H1 O1 0.83(6) 2.05(7) 2.864(7) 167(7) 10_554
